data_2006689
loop_
_publ_author_name
'Warda, Salam A.'

_publ_section_title
;
 The Chain Polymers
 (Imidazole)(<i>N</i>-salicylideneglycinato)copper(II) and
 (2-Ethylimidazole)(<i>N</i>-salicylideneglycinato)copper(II)
;
_journal_issue 11
_journal_name_full 'Acta Crystallographica Section C'
_journal_page_first 1590
_journal_page_last 1593
_journal_paper_doi 10.1107/S0108270197008056
_journal_volume 53
_journal_year 1997
_chemical_formula_iupac '[Cu (C5 H8 N2) (C9 H7 N O3)]'
_chemical_formula_sum 'C14 H15 Cu N3 O3'
_chemical_formula_weight 336.83
_chemical_name_systematic
;
 (2-Ethylimidazole) (N-salicylideneglycinato)-Copper(II) Polymer
;
_space_group_IT_number 61
_symmetry_cell_setting orthorhombic
_symmetry_space_group_name_Hall '-P 2ac 2ab'
_symmetry_space_group_name_H-M 'P b c a'
_audit_creation_method SHELXL
_cell_angle_alpha 90.00
_cell_angle_beta 90.00
_cell_angle_gamma 90.00
_cell_formula_units_Z 8
_cell_length_a 11.2152(5)
_cell_length_b 9.3864(5)
_cell_length_c 26.2788(9)
_cell_measurement_reflns_used 25
_cell_measurement_temperature 293(2)
_cell_measurement_theta_max 19.57
_cell_measurement_theta_min 17.22
_cell_volume 2766.4(2)
_computing_cell_refinement 'CAD4 EXPRESS'
_computing_data_collection 'CAD4 EXPRESS (Enraf Nonius, 1994)'
_computing_data_reduction 'XCAD4 (Harms, 1997)'
_computing_molecular_graphics 'XP SHELXTL (Siemens, 1996b)'
_computing_publication_material SHELXL96
_computing_structure_refinement 'SHELXL96 (Sheldrick, 1996)'
_computing_structure_solution 'SHELXS86 (Sheldrick, 1990)'
_diffrn_ambient_temperature 293(2)
_diffrn_measurement_device 'Enraf Nonius CAD4'
_diffrn_measurement_method '\w-2\q scans'
_diffrn_radiation_monochromator graphite
_diffrn_radiation_source 'fine-focus sealed tube'
_diffrn_radiation_type CuK\a
_diffrn_radiation_wavelength 1.54178
_diffrn_reflns_av_R_equivalents 0.0000
_diffrn_reflns_av_sigmaI/netI 0.0218
_diffrn_reflns_limit_h_max 0
_diffrn_reflns_limit_h_min -12
_diffrn_reflns_limit_k_max 10
_diffrn_reflns_limit_k_min 0
_diffrn_reflns_limit_l_max 29
_diffrn_reflns_limit_l_min 0
_diffrn_reflns_number 2054
_diffrn_reflns_theta_max 59.93
_diffrn_reflns_theta_min 3.36
_diffrn_standards_decay_% 0
_diffrn_standards_interval_time 120
_diffrn_standards_number 3
_exptl_absorpt_coefficient_mu 2.362
_exptl_absorpt_correction_T_max 0.910
_exptl_absorpt_correction_T_min 0.794
_exptl_absorpt_correction_type 'empirical with \y scans (Siemens, 1996a)'
_exptl_crystal_colour 'Dark green'
_exptl_crystal_density_diffrn 1.617
_exptl_crystal_density_meas ?
_exptl_crystal_density_method none
_exptl_crystal_description Plate
_exptl_crystal_F_000 1384
_exptl_crystal_size_max 0.30
_exptl_crystal_size_mid 0.15
_exptl_crystal_size_min 0.04
_refine_diff_density_max 0.412
_refine_diff_density_min -0.522
_refine_ls_extinction_coef none
_refine_ls_extinction_method none
_refine_ls_goodness_of_fit_all 1.031
_refine_ls_goodness_of_fit_obs 1.063
_refine_ls_hydrogen_treatment constr
_refine_ls_matrix_type full
_refine_ls_number_parameters 190
_refine_ls_number_reflns 2054
_refine_ls_number_restraints 0
_refine_ls_restrained_S_all 1.031
_refine_ls_restrained_S_obs 1.063
_refine_ls_R_factor_all 0.0498
_refine_ls_R_factor_obs .0368
_refine_ls_shift/esd_max 0.000
_refine_ls_shift/esd_mean 0.000
_refine_ls_structure_factor_coef Fsqd
_refine_ls_weighting_details 'w = 1/[\s^2^(Fo^2^)+(0.0652P)^2^+2.7991P] where P=(Fo^2^+2Fc^2^)/3'
_refine_ls_weighting_scheme calc
_refine_ls_wR_factor_all 0.1067
_refine_ls_wR_factor_obs .0996
_reflns_number_observed 1715
_reflns_number_total 2054
_reflns_observed_criterion >2sigma(I)
_cod_data_source_file jz1215.cif
_cod_data_source_block II
_cod_depositor_comments
;
The following automatic conversions were performed:
'_symmetry_cell_setting' value 'Orthorhombic' changed to 'orthorhombic'
according to '/home/saulius/struct/CIF-dictionaries/cif_core.dic'
dictionary named 'cif_core.dic' version 2.4.1 from 2010-06-29.

Automatic conversion script
Id: cif_fix_enum 1527 2010-12-29 10:47:43Z saulius 

The following automatic conversions were performed:

'_exptl_crystal_density_meas' value 'none' was changed to '?' - the
value is perceived as not measured.

Automatic conversion script
Id: cif_fix_values 3008 2015-01-20 13:52:24Z robertas 

The following automatic conversions were performed:

'_refine_ls_weighting_scheme' value 'calc w =
1/[\s^2^(Fo^2^)+(0.0652P)^2^+2.7991P] where P=(Fo^2^+2Fc^2^)/3' was
changed to 'calc'. New tag '_refine_ls_weighting_details' was
created. The value of the new tag was set to 'w =
1/[\s^2^(Fo^2^)+(0.0652P)^2^+2.7991P] where P=(Fo^2^+2Fc^2^)/3'.

Automatic conversion script
Id: cif_fix_values 3143 2015-03-26 13:38:13Z robertas 
;
_cod_original_sg_symbol_H-M Pbca
_cod_database_code 2006689

loop_
_symmetry_equiv_pos_as_xyz
'x, y, z'
'-x+1/2, -y, z+1/2'
'-x, y+1/2, -z+1/2'
'x+1/2, -y+1/2, -z'
'-x, -y, -z'
'x-1/2, y, -z-1/2'
'x, -y-1/2, z-1/2'
'-x-1/2, y-1/2, z'

loop_
_atom_site_aniso_label
_atom_site_aniso_U_11
_atom_site_aniso_U_22
_atom_site_aniso_U_33
_atom_site_aniso_U_12
_atom_site_aniso_U_13
_atom_site_aniso_U_23
Cu .0405(3) .0267(3) .0281(3) .0069(2) .00774(19) .00215(19)
N1 .0345(14) .0191(13) .0265(13) .0000(11) .0052(11) .0014(10)
O1 .0419(12) .0292(12) .0342(12) .0081(10) .0037(10) .0019(10)
C1 .0327(16) .0179(15) .0347(18) -.0071(13) -.0059(13) .0016(13)
O2 .0562(14) .0315(13) .0337(12) .0089(12) .0149(10) .0082(10)
N2 .0422(15) .0433(17) .0324(15) .0031(14) .0052(12) -.0060(13)
C2 .0437(19) .0263(17) .051(2) .0021(15) -.0066(16) .0023(15)
O3 .0576(14) .0344(14) .0423(12) .0140(12) .0089(12) .0175(11)
N3 .0489(17) .068(2) .0384(16) -.0033(16) .0136(14) -.0183(16)
C3 .054(2) .0351(19) .050(2) -.0019(18) -.0137(18) .0169(17)
C4 .060(2) .053(2) .0349(18) -.009(2) -.0076(17) .0184(18)
C5 .0441(19) .040(2) .0330(17) -.0056(16) .0015(15) .0037(15)
C6 .0354(16) .0195(15) .0276(16) -.0066(13) -.0017(13) .0029(13)
C7 .0343(16) .0211(15) .0310(16) -.0022(13) .0072(13) -.0032(13)
C8 .0391(16) .0260(16) .0316(16) .0077(14) .0055(14) .0063(14)
C9 .0411(17) .0225(17) .0302(16) -.0012(14) .0040(14) .0039(13)
C10 .0434(19) .048(2) .0348(18) -.0071(17) .0076(15) -.0104(17)
C11 .057(3) .097(4) .056(2) .029(3) .009(2) -.013(2)
C12 .055(2) .088(3) .044(2) .029(2) .0057(19) -.003(2)
C13 .083(3) .127(4) .046(2) .035(3) .008(2) .008(3)
C14 .124(5) .156(6) .065(3) .047(5) .018(3) .033(4)

loop_
_atom_site_label
_atom_site_fract_x
_atom_site_fract_y
_atom_site_fract_z
_atom_site_U_iso_or_equiv
_atom_site_thermal_displace_type
_atom_site_calc_flag
_atom_site_refinement_flags
_atom_site_occupancy
_atom_site_disorder_group
_atom_site_type_symbol
Cu .56886(4) .04499(5) .622214(16) .0318(2) Uani d . 1 . Cu
N1 .6791(2) -.0306(2) .57187(9) .0267(6) Uani d . 1 . N
O1 .50752(19) .1807(2) .57430(8) .0351(5) Uani d . 1 . O
C1 .5348(3) .1970(3) .52632(11) .0284(7) Uani d . 1 . C
O2 .6276(2) -.1170(2) .66314(8) .0405(6) Uani d . 1 . O
N2 .4433(2) .1043(3) .67132(10) .0393(7) Uani d . 1 . N
C2 .4794(3) .3076(3) .49866(13) .0402(8) Uani d . 1 . C
H2 .4249 .3664 .5150 .048 Uiso calc R 1 . H
O3 .7581(2) -.2954(2) .66371(8) .0448(6) Uani d . 1 . O
N3 .3355(3) .1576(4) .73791(11) .0519(8) Uani d . 1 . N
H31 .3119 .1629 .7690 .062 Uiso calc R 1 . H
C3 .5042(3) .3301(4) .44843(14) .0466(9) Uani d . 1 . C
H3 .4660 .4039 .4313 .056 Uiso calc R 1 . H
C4 .5842(3) .2463(4) .42257(14) .0493(10) Uani d . 1 . C
H4 .6001 .2630 .3883 .059 Uiso calc R 1 . H
C5 .6405(3) .1374(4) .44808(12) .0390(8) Uani d . 1 . C
H5 .6940 .0795 .4307 .047 Uiso calc R 1 . H
C6 .6187(3) .1118(3) .49997(11) .0275(7) Uani d . 1 . C
C7 .6843(3) -.0003(3) .52435(11) .0288(7) Uani d . 1 . C
H7 .7344 -.0552 .5041 .035 Uiso calc R 1 . H
C8 .7527(3) -.1468(3) .59142(11) .0322(7) Uani d . 1 . C
H8A .8352 -.1162 .5934 .039 Uiso calc R 1 . H
H8B .7483 -.2275 .5684 .039 Uiso calc R 1 . H
C9 .7100(3) -.1907(3) .64350(11) .0313(7) Uani d . 1 . C
C10 .4331(3) .0903(4) .72160(13) .0422(8) Uani d . 1 . C
C11 .2803(4) .2160(6) .69744(16) .0700(14) Uani d . 1 . C
H11 .2104 .2692 .6978 .084 Uiso calc R 1 . H
C12 .3459(3) .1824(5) .65639(15) .0621(12) Uani d . 1 . C
H12 .3281 .2080 .6231 .074 Uiso calc R 1 . H
C13 .5153(5) .0132(7) .75568(18) .0850(16) Uani d . 1 . C
H13A .5247 -.0827 .7425 .102 Uiso calc R 1 . H
H13B .5927 .0592 .7536 .102 Uiso calc R 1 . H
C14 .4835(6) .0026(8) .8088(2) .115(2) Uani d . 1 . C
H14A .5438 -.0501 .8266 .173 Uiso calc R 1 . H
H14B .4084 -.0457 .8119 .173 Uiso calc R 1 . H
H14C .4770 .0964 .8231 .173 Uiso calc R 1 . H

loop_
_atom_type_symbol
_atom_type_description
_atom_type_scat_dispersion_real
_atom_type_scat_dispersion_imag
_atom_type_scat_source
C C 0.0181 0.0091 'International Tables Vol C Tables 4.2.6.8 and 6.1.1.4'
H H 0.0000 0.0000 'International Tables Vol C Tables 4.2.6.8 and 6.1.1.4'
N N 0.0311 0.0180 'International Tables Vol C Tables 4.2.6.8 and 6.1.1.4'
O O 0.0492 0.0322 'International Tables Vol C Tables 4.2.6.8 and 6.1.1.4'
Cu Cu -1.9646 0.5888 'International Tables Vol C Tables 4.2.6.8 and 6.1.1.4'

loop_
_geom_angle_atom_site_label_1
_geom_angle_atom_site_label_2
_geom_angle_atom_site_label_3
_geom_angle_site_symmetry_3
_geom_angle
_geom_angle_publ_flag
O1 Cu N1 . 91.36(9) y
O1 Cu O2 . 171.05(10) y
N1 Cu O2 . 82.97(9) y
O1 Cu N2 . 89.20(11) y
N1 Cu N2 . 173.38(11) y
O2 Cu N2 . 95.65(11) y
O1 Cu O3 8_765 98.94(8) y
N1 Cu O3 8_765 91.16(9) y
O2 Cu O3 8_765 88.14(9) y
N2 Cu O3 8_765 95.27(10) y
C7 N1 C8 . 118.9(2) ?
C7 N1 Cu . 127.6(2) ?
C8 N1 Cu . 113.08(17) ?
C1 O1 Cu . 128.8(2) ?
O1 C1 C2 . 118.7(3) ?
O1 C1 C6 . 124.2(3) ?
C2 C1 C6 . 117.1(3) ?
C9 O2 Cu . 116.26(19) ?
C10 N2 C12 . 105.5(3) ?
C10 N2 Cu . 132.5(2) ?
C12 N2 Cu . 121.8(2) ?
C3 C2 C1 . 121.5(3) ?
C3 C2 H2 . 119.2(2) ?
C1 C2 H2 . 119.2(2) ?
C10 N3 C11 . 108.4(3) ?
C10 N3 H31 . 125.8(2) ?
C11 N3 H31 . 125.8(2) ?
C2 C3 C4 . 121.5(3) ?
C2 C3 H3 . 119.2(2) ?
C4 C3 H3 . 119.2(2) ?
C3 C4 C5 . 119.0(3) ?
C3 C4 H4 . 120.5(2) ?
C5 C4 H4 . 120.5(2) ?
C4 C5 C6 . 121.3(3) ?
C4 C5 H5 . 119.3(2) ?
C6 C5 H5 . 119.3(2) ?
C5 C6 C1 . 119.6(3) ?
C5 C6 C7 . 118.0(3) ?
C1 C6 C7 . 122.4(3) ?
N1 C7 C6 . 125.1(3) ?
N1 C7 H7 . 117.46(17) ?
C6 C7 H7 . 117.46(16) ?
N1 C8 C9 . 110.1(2) ?
N1 C8 H8A . 109.63(16) ?
C9 C8 H8A . 109.63(18) ?
N1 C8 H8B . 109.63(15) ?
C9 C8 H8B . 109.63(17) ?
H8A C8 H8B . 108.1 ?
O3 C9 O2 . 125.2(3) ?
O3 C9 C8 . 117.8(3) ?
O2 C9 C8 . 117.0(3) ?
N2 C10 N3 . 110.0(3) ?
N2 C10 C13 . 126.6(3) ?
N3 C10 C13 . 123.4(3) ?
C12 C11 N3 . 106.6(4) ?
C12 C11 H11 . 126.7(3) ?
N3 C11 H11 . 126.7(2) ?
C11 C12 N2 . 109.4(4) ?
C11 C12 H12 . 125.3(3) ?
N2 C12 H12 . 125.30(19) ?
C14 C13 C10 . 117.8(5) ?
C14 C13 H13A . 107.9(4) ?
C10 C13 H13A . 107.9(3) ?
C14 C13 H13B . 107.9(4) ?
C10 C13 H13B . 107.9(3) ?
H13A C13 H13B . 107.2 ?
C13 C14 H14A . 109.5(3) ?
C13 C14 H14B . 109.5(4) ?
H14A C14 H14B . 109.5 ?
C13 C14 H14C . 109.5(4) ?
H14A C14 H14C . 109.5 ?
H14B C14 H14C . 109.5 ?

loop_
_geom_bond_atom_site_label_1
_geom_bond_atom_site_label_2
_geom_bond_site_symmetry_2
_geom_bond_distance
_geom_bond_publ_flag
Cu O1 . 1.919(2) y
Cu N1 . 1.945(2) y
Cu O2 . 1.975(2) y
Cu N2 . 1.989(3) y
Cu O3 8_765 2.683(2) y
N1 C7 . 1.282(4) ?
N1 C8 . 1.461(4) ?
O1 C1 . 1.306(4) ?
C1 C2 . 1.411(4) ?
C1 C6 . 1.416(4) ?
O2 C9 . 1.265(4) ?
N2 C10 . 1.333(4) ?
N2 C12 . 1.372(5) ?
C2 C3 . 1.365(5) ?
C2 H2 . .9300 ?
O3 C9 . 1.241(4) ?
N3 C10 . 1.335(4) ?
N3 C11 . 1.347(5) ?
N3 H31 . .8600 ?
C3 C4 . 1.373(5) ?
C3 H3 . .9300 ?
C4 C5 . 1.376(5) ?
C4 H4 . .9300 ?
C5 C6 . 1.406(4) ?
C5 H5 . .9300 ?
C6 C7 . 1.435(4) ?
C7 H7 . .9300 ?
C8 C9 . 1.507(4) ?
C8 H8A . .9700 ?
C8 H8B . .9700 ?
C10 C13 . 1.475(6) ?
C11 C12 . 1.343(5) ?
C11 H11 . .9300 ?
C12 H12 . .9300 ?
C13 C14 . 1.444(7) ?
C13 H13A . .9700 ?
C13 H13B . .9700 ?
C14 H14A . .9600 ?
C14 H14B . .9600 ?
C14 H14C . .9600 ?

loop_
_geom_hbond_atom_site_label_D
_geom_hbond_atom_site_label_H
_geom_hbond_atom_site_label_A
_geom_hbond_site_symmetry_A
_geom_hbond_distance_DH
_geom_hbond_distance_HA
_geom_hbond_distance_DA
_geom_hbond_angle_DHA
_geom_hbond_publ_flag
N3 H31 O3 3_656 0.86 1.974 2.824(4) 170 yes

loop_
_geom_torsion_atom_site_label_1
_geom_torsion_atom_site_label_2
_geom_torsion_atom_site_label_3
_geom_torsion_atom_site_label_4
_geom_torsion_site_symmetry_1
_geom_torsion
O1 Cu N1 C7 . -7.7(3)
O2 Cu N1 C7 . 165.3(3)
N2 Cu N1 C7 . 87.1(10)
O3 Cu N1 C7 8_765 -106.7(3)
O1 Cu N1 C8 . -179.9(2)
O2 Cu N1 C8 . -6.9(2)
N2 Cu N1 C8 . -85.2(10)
O3 Cu N1 C8 8_765 81.1(2)
N1 Cu O1 C1 . 3.1(3)
O2 Cu O1 C1 . -47.4(7)
N2 Cu O1 C1 . -170.3(3)
O3 Cu O1 C1 8_765 94.5(3)
Cu O1 C1 C2 . -178.5(2)
Cu O1 C1 C6 . 0.4(4)
O1 Cu O2 C9 . 55.2(7)
N1 Cu O2 C9 . 4.2(2)
N2 Cu O2 C9 . 177.6(2)
O3 Cu O2 C9 8_765 -87.2(2)
O1 Cu N2 C10 . -160.6(4)
N1 Cu N2 C10 . 104.5(10)
O2 Cu N2 C10 . 26.9(4)
O3 Cu N2 C10 8_765 -61.7(4)
O1 Cu N2 C12 . 15.2(3)
N1 Cu N2 C12 . -79.7(11)
O2 Cu N2 C12 . -157.3(3)
O3 Cu N2 C12 8_765 114.1(3)
O1 C1 C2 C3 . 180.0(3)
C6 C1 C2 C3 . 1.0(5)
C1 C2 C3 C4 . -0.1(5)
C2 C3 C4 C5 . 0.0(6)
C3 C4 C5 C6 . -0.8(5)
C4 C5 C6 C1 . 1.8(5)
C4 C5 C6 C7 . -177.6(3)
O1 C1 C6 C5 . 179.3(3)
C2 C1 C6 C5 . -1.8(4)
O1 C1 C6 C7 . -1.4(5)
C2 C1 C6 C7 . 177.5(3)
C8 N1 C7 C6 . -179.1(3)
Cu N1 C7 C6 . 9.0(4)
C5 C6 C7 N1 . 175.7(3)
C1 C6 C7 N1 . -3.6(5)
C7 N1 C8 C9 . -164.7(3)
Cu N1 C8 C9 . 8.2(3)
Cu O2 C9 O3 . 179.5(3)
Cu O2 C9 C8 . -0.4(4)
N1 C8 C9 O3 . 174.9(3)
N1 C8 C9 O2 . -5.2(4)
C12 N2 C10 N3 . -1.0(4)
Cu N2 C10 N3 . 175.4(3)
C12 N2 C10 C13 . 179.3(5)
Cu N2 C10 C13 . -4.4(7)
C11 N3 C10 N2 . 0.5(5)
C11 N3 C10 C13 . -179.7(5)
C10 N3 C11 C12 . 0.2(5)
N3 C11 C12 N2 . -0.8(6)
C10 N2 C12 C11 . 1.1(5)
Cu N2 C12 C11 . -175.7(3)
N2 C10 C13 C14 . -175.9(5)
N3 C10 C13 C14 . 4.4(8)
